data_7128341
loop_
_publ_author_name
'Liang, Qiuming'
'Hayashi, Kasumi'
'Zeng, Yimin'
'Jimenez-Santiago, Jose L'
'Song, Datong'

_publ_section_title
;
 Constructing fused N-heterocycles from unprotected mesoionic
 N-heterocyclic olefins and organic azides <i>via</i> diazo transfer.
;
_journal_issue 50
_journal_name_full 'Chemical communications (Cambridge, England)'
_journal_page_first 6137
_journal_page_last 6140
_journal_paper_doi 10.1039/d1cc02245h
_journal_volume 57
_journal_year 2021
_chemical_formula_sum 'C17 H15 Cl2 N5'
_chemical_formula_weight 360.24
_space_group_crystal_system triclinic
_space_group_IT_number 2
_space_group_name_Hall '-P 1'
_space_group_name_H-M_alt 'P -1'
_atom_sites_solution_hydrogens geom
_audit_creation_method SHELXL-2016/6
_audit_update_record
;
2021-04-08 deposited with the CCDC.	2021-05-19 downloaded from the CCDC.
;
_cell_angle_alpha 102.837(12)
_cell_angle_beta 102.334(13)
_cell_angle_gamma 99.423(14)
_cell_formula_units_Z 2
_cell_length_a 6.907(3)
_cell_length_b 10.401(4)
_cell_length_c 12.709(4)
_cell_measurement_reflns_used 26608
_cell_measurement_temperature 150(2)
_cell_measurement_theta_max 27.437
_cell_measurement_theta_min 3.122
_cell_volume 848.0(6)
_computing_structure_refinement 'SHELXL-2016/6 (Sheldrick, 2016)'
_computing_structure_solution 'SHELXT 2018/2 (Sheldrick, 2018)'
_diffrn_ambient_temperature 150(2)
_diffrn_measured_fraction_theta_full 0.996
_diffrn_measured_fraction_theta_max 0.994
_diffrn_measurement_device_type 'Bruker Kappa Photon II'
_diffrn_measurement_method 'omega and phi scans'
_diffrn_radiation_type MoK\a
_diffrn_radiation_wavelength 0.71073
_diffrn_reflns_av_R_equivalents 0.0620
_diffrn_reflns_av_unetI/netI 0.0757
_diffrn_reflns_Laue_measured_fraction_full 0.996
_diffrn_reflns_Laue_measured_fraction_max 0.994
_diffrn_reflns_limit_h_max 8
_diffrn_reflns_limit_h_min -8
_diffrn_reflns_limit_k_max 13
_diffrn_reflns_limit_k_min -13
_diffrn_reflns_limit_l_max 16
_diffrn_reflns_limit_l_min -14
_diffrn_reflns_number 26608
_diffrn_reflns_point_group_measured_fraction_full 0.996
_diffrn_reflns_point_group_measured_fraction_max 0.994
_diffrn_reflns_theta_full 25.242
_diffrn_reflns_theta_max 27.437
_diffrn_reflns_theta_min 3.122
_exptl_absorpt_coefficient_mu 0.391
_exptl_absorpt_correction_T_max 0.7382
_exptl_absorpt_correction_T_min 0.6908
_exptl_absorpt_correction_type multi-scan
_exptl_absorpt_process_details
;
 SADABS 2016/2: Krause, L., Herbst-Irmer, R., Sheldrick G.M. & Stalke D.,
 J. Appl. Cryst. 48 (2015) 3-10
;
_exptl_crystal_colour 'light yellow'
_exptl_crystal_density_diffrn 1.411
_exptl_crystal_description block
_exptl_crystal_F_000 372
_exptl_crystal_size_max 0.300
_exptl_crystal_size_mid 0.200
_exptl_crystal_size_min 0.100
_refine_diff_density_max 0.315
_refine_diff_density_min -0.430
_refine_diff_density_rms 0.055
_refine_ls_extinction_method none
_refine_ls_goodness_of_fit_ref 1.079
_refine_ls_hydrogen_treatment constr
_refine_ls_matrix_type full
_refine_ls_number_parameters 218
_refine_ls_number_reflns 3838
_refine_ls_number_restraints 0
_refine_ls_restrained_S_all 1.079
_refine_ls_R_factor_all 0.0693
_refine_ls_R_factor_gt 0.0452
_refine_ls_shift/su_max 0.000
_refine_ls_shift/su_mean 0.000
_refine_ls_structure_factor_coef Fsqd
_refine_ls_weighting_details 'w=1/[\s^2^(Fo^2^)+(0.0298P)^2^+0.2421P] where P=(Fo^2^+2Fc^2^)/3'
_refine_ls_weighting_scheme calc
_refine_ls_wR_factor_gt 0.1157
_refine_ls_wR_factor_ref 0.1261
_reflns_Friedel_coverage 0.000
_reflns_number_gt 2807
_reflns_number_total 3838
_reflns_threshold_expression 'I > 2\s(I)'
_cod_data_source_file d1cc02245h2.cif
_cod_data_source_block wl475
_cod_depositor_comments 'Adding full bibliography for 7128333--7128355.cif.'
_cod_original_cell_volume 848.0(5)
_cod_database_code 7128341
_shelx_shelxl_version_number 2016/6
_shelx_space_group_comment
;
The symmetry employed for this shelxl refinement is uniquely defined
by the following loop, which should always be used as a source of
symmetry information in preference to the above space-group names.
They are only intended as comments.
;
_shelx_estimated_absorpt_t_min 0.892
_shelx_estimated_absorpt_t_max 0.962

loop_
_space_group_symop_operation_xyz
'x, y, z'
'-x, -y, -z'

loop_
_atom_site_label
_atom_site_type_symbol
_atom_site_fract_x
_atom_site_fract_y
_atom_site_fract_z
_atom_site_U_iso_or_equiv
_atom_site_adp_type
_atom_site_occupancy
_atom_site_site_symmetry_order
_atom_site_calc_flag
_atom_site_refinement_flags_posn
_atom_site_refinement_flags_adp
_atom_site_refinement_flags_occupancy
_atom_site_disorder_assembly
_atom_site_disorder_group
Cl1 Cl 0.57164(12) 1.13981(6) 0.77553(5) 0.0597(2) Uani 1 1 d . . . . .
N1 N 0.2908(2) 0.41310(14) 0.60730(12) 0.0245(3) Uani 1 1 d . . . . .
Cl2 Cl 0.87358(9) 1.03755(6) 0.67010(5) 0.0531(2) Uani 1 1 d . . . . .
N2 N 0.3876(2) 0.46479(15) 0.71435(12) 0.0269(3) Uani 1 1 d . . . . .
N3 N 0.4553(2) 0.59749(14) 0.72798(12) 0.0242(3) Uani 1 1 d . . . . .
N4 N 0.3137(2) 0.68280(15) 0.47428(12) 0.0288(4) Uani 1 1 d . . . . .
N5 N 0.4175(2) 0.73679(15) 0.58590(12) 0.0279(3) Uani 1 1 d . . . . .
C8 C 0.0865(3) 0.5390(2) 0.25072(16) 0.0357(5) Uani 1 1 d . . . . .
H8 H 0.137693 0.633796 0.268090 0.043 Uiso 1 1 calc R U . . .
C9 C -0.0220(3) 0.4682(2) 0.14229(17) 0.0426(5) Uani 1 1 d . . . . .
H9 H -0.044683 0.515286 0.086353 0.051 Uiso 1 1 calc R U . . .
C10 C -0.0973(3) 0.3299(2) 0.11472(17) 0.0419(5) Uani 1 1 d . . . . .
H10 H -0.170813 0.281791 0.040384 0.050 Uiso 1 1 calc R U . . .
C11 C -0.0639(3) 0.2634(2) 0.19696(18) 0.0429(5) Uani 1 1 d . . . . .
H11 H -0.115353 0.168513 0.179239 0.051 Uiso 1 1 calc R U . . .
C12 C 0.0438(3) 0.3332(2) 0.30514(17) 0.0359(5) Uani 1 1 d . . . . .
H12 H 0.065514 0.285315 0.360576 0.043 Uiso 1 1 calc R U . . .
C13 C 0.1208(3) 0.47192(18) 0.33436(14) 0.0261(4) Uani 1 1 d . . . . .
C14 C 0.2364(3) 0.54836(18) 0.44876(14) 0.0244(4) Uani 1 1 d . . . . .
C15 C 0.2923(2) 0.50962(17) 0.54971(14) 0.0228(4) Uani 1 1 d . . . . .
C16 C 0.3997(3) 0.62925(17) 0.62759(14) 0.0239(4) Uani 1 1 d . . . . .
C17 C 0.5600(3) 0.68365(18) 0.83625(14) 0.0269(4) Uani 1 1 d . . . . .
C18 C 0.6013(3) 0.6300(2) 0.92714(16) 0.0332(4) Uani 1 1 d . . . . .
H18 H 0.563757 0.535440 0.918149 0.040 Uiso 1 1 calc R U . . .
C19 C 0.6985(3) 0.7178(2) 1.03142(17) 0.0403(5) Uani 1 1 d . . . . .
H19 H 0.726585 0.683198 1.094873 0.048 Uiso 1 1 calc R U . . .
C20 C 0.7549(3) 0.8551(2) 1.04382(18) 0.0442(5) Uani 1 1 d . . . . .
H20 H 0.823287 0.914323 1.115435 0.053 Uiso 1 1 calc R U . . .
C21 C 0.7122(4) 0.9065(2) 0.95233(18) 0.0456(5) Uani 1 1 d . . . . .
H21 H 0.749850 1.001110 0.961332 0.055 Uiso 1 1 calc R U . . .
C22 C 0.6144(3) 0.82053(19) 0.84730(16) 0.0353(5) Uani 1 1 d . . . . .
H22 H 0.585335 0.855370 0.784033 0.042 Uiso 1 1 calc R U . . .
C23 C 0.2002(3) 0.26804(18) 0.57034(17) 0.0322(4) Uani 1 1 d . . . . .
H23A H 0.052189 0.253781 0.544558 0.048 Uiso 1 1 calc R U . . .
H23B H 0.234732 0.227815 0.632747 0.048 Uiso 1 1 calc R U . . .
H23C H 0.253076 0.225332 0.508930 0.048 Uiso 1 1 calc R U . . .
C24 C 0.6244(3) 1.0657(2) 0.64816(17) 0.0406(5) Uani 1 1 d . . . . .
H24A H 0.525595 0.978630 0.610807 0.049 Uiso 1 1 calc R U . . .
H24B H 0.608008 1.126064 0.598149 0.049 Uiso 1 1 calc R U . . .

loop_
_atom_site_aniso_label
_atom_site_aniso_U_11
_atom_site_aniso_U_22
_atom_site_aniso_U_33
_atom_site_aniso_U_23
_atom_site_aniso_U_13
_atom_site_aniso_U_12
Cl1 0.1015(5) 0.0492(4) 0.0401(3) 0.0179(3) 0.0268(3) 0.0295(3)
N1 0.0268(8) 0.0229(7) 0.0268(8) 0.0089(6) 0.0104(6) 0.0066(6)
Cl2 0.0549(4) 0.0433(3) 0.0587(4) 0.0172(3) 0.0114(3) 0.0033(3)
N2 0.0291(8) 0.0263(8) 0.0277(8) 0.0097(6) 0.0091(6) 0.0070(6)
N3 0.0251(8) 0.0241(8) 0.0248(8) 0.0085(6) 0.0077(6) 0.0050(6)
N4 0.0313(8) 0.0282(8) 0.0278(8) 0.0099(6) 0.0076(6) 0.0060(7)
N5 0.0321(8) 0.0259(8) 0.0253(8) 0.0090(6) 0.0066(6) 0.0034(6)
C8 0.0430(12) 0.0383(11) 0.0288(10) 0.0106(8) 0.0104(8) 0.0137(9)
C9 0.0495(13) 0.0573(14) 0.0265(10) 0.0129(9) 0.0097(9) 0.0254(11)
C10 0.0343(11) 0.0567(14) 0.0283(11) -0.0013(10) 0.0028(8) 0.0167(10)
C11 0.0394(12) 0.0389(12) 0.0392(12) -0.0028(9) 0.0041(9) 0.0038(9)
C12 0.0373(11) 0.0363(11) 0.0315(11) 0.0072(8) 0.0064(8) 0.0068(9)
C13 0.0219(9) 0.0323(10) 0.0262(9) 0.0069(7) 0.0091(7) 0.0094(7)
C14 0.0226(9) 0.0281(9) 0.0265(9) 0.0104(7) 0.0093(7) 0.0087(7)
C15 0.0224(9) 0.0231(8) 0.0257(9) 0.0081(7) 0.0099(7) 0.0056(7)
C16 0.0238(9) 0.0257(9) 0.0242(9) 0.0085(7) 0.0083(7) 0.0062(7)
C17 0.0243(9) 0.0330(10) 0.0237(9) 0.0071(7) 0.0067(7) 0.0074(8)
C18 0.0375(11) 0.0344(10) 0.0298(10) 0.0111(8) 0.0093(8) 0.0092(8)
C19 0.0479(13) 0.0478(13) 0.0261(10) 0.0116(9) 0.0063(9) 0.0152(10)
C20 0.0508(13) 0.0449(13) 0.0286(11) 0.0018(9) 0.0017(9) 0.0102(10)
C21 0.0587(14) 0.0347(11) 0.0342(12) 0.0039(9) 0.0026(10) 0.0048(10)
C22 0.0426(12) 0.0329(11) 0.0271(10) 0.0083(8) 0.0044(8) 0.0047(9)
C23 0.0370(11) 0.0213(9) 0.0378(11) 0.0103(8) 0.0083(8) 0.0038(8)
C24 0.0555(13) 0.0342(11) 0.0279(10) 0.0106(8) 0.0048(9) 0.0028(10)

loop_
_atom_type_symbol
_atom_type_description
_atom_type_scat_dispersion_real
_atom_type_scat_dispersion_imag
_atom_type_scat_source
C C 0.0033 0.0016 'International Tables Vol C Tables 4.2.6.8 and 6.1.1.4'
H H 0.0000 0.0000 'International Tables Vol C Tables 4.2.6.8 and 6.1.1.4'
N N 0.0061 0.0033 'International Tables Vol C Tables 4.2.6.8 and 6.1.1.4'
Cl Cl 0.1484 0.1585 'International Tables Vol C Tables 4.2.6.8 and 6.1.1.4'

loop_
_geom_angle_atom_site_label_1
_geom_angle_atom_site_label_2
_geom_angle_atom_site_label_3
_geom_angle
_geom_angle_site_symmetry_1
_geom_angle_site_symmetry_3
_geom_angle_publ_flag
N2 N1 C15 111.85(14) . . ?
N2 N1 C23 117.26(14) . . ?
C15 N1 C23 130.89(15) . . ?
N1 N2 N3 106.32(13) . . ?
N2 N3 C16 110.12(14) . . ?
N2 N3 C17 120.12(14) . . ?
C16 N3 C17 129.69(15) . . ?
C14 N4 N5 112.68(14) . . ?
C16 N5 N4 103.09(14) . . ?
C9 C8 C13 120.55(19) . . ?
C9 C8 H8 119.7 . . ?
C13 C8 H8 119.7 . . ?
C10 C9 C8 120.8(2) . . ?
C10 C9 H9 119.6 . . ?
C8 C9 H9 119.6 . . ?
C11 C10 C9 118.81(19) . . ?
C11 C10 H10 120.6 . . ?
C9 C10 H10 120.6 . . ?
C10 C11 C12 120.7(2) . . ?
C10 C11 H11 119.7 . . ?
C12 C11 H11 119.7 . . ?
C11 C12 C13 121.4(2) . . ?
C11 C12 H12 119.3 . . ?
C13 C12 H12 119.3 . . ?
C12 C13 C8 117.77(17) . . ?
C12 C13 C14 122.35(17) . . ?
C8 C13 C14 119.88(17) . . ?
N4 C14 C15 106.22(15) . . ?
N4 C14 C13 121.10(15) . . ?
C15 C14 C13 132.69(17) . . ?
N1 C15 C16 105.43(15) . . ?
N1 C15 C14 150.64(17) . . ?
C16 C15 C14 103.93(15) . . ?
N5 C16 N3 139.65(17) . . ?
N5 C16 C15 114.08(16) . . ?
N3 C16 C15 106.27(15) . . ?
C22 C17 C18 121.73(17) . . ?
C22 C17 N3 117.95(16) . . ?
C18 C17 N3 120.31(17) . . ?
C19 C18 C17 118.43(19) . . ?
C19 C18 H18 120.8 . . ?
C17 C18 H18 120.8 . . ?
C20 C19 C18 120.55(19) . . ?
C20 C19 H19 119.7 . . ?
C18 C19 H19 119.7 . . ?
C21 C20 C19 120.11(19) . . ?
C21 C20 H20 119.9 . . ?
C19 C20 H20 119.9 . . ?
C20 C21 C22 120.3(2) . . ?
C20 C21 H21 119.9 . . ?
C22 C21 H21 119.9 . . ?
C17 C22 C21 118.90(19) . . ?
C17 C22 H22 120.5 . . ?
C21 C22 H22 120.5 . . ?
N1 C23 H23A 109.5 . . ?
N1 C23 H23B 109.5 . . ?
H23A C23 H23B 109.5 . . ?
N1 C23 H23C 109.5 . . ?
H23A C23 H23C 109.5 . . ?
H23B C23 H23C 109.5 . . ?
Cl2 C24 Cl1 111.60(11) . . ?
Cl2 C24 H24A 109.3 . . ?
Cl1 C24 H24A 109.3 . . ?
Cl2 C24 H24B 109.3 . . ?
Cl1 C24 H24B 109.3 . . ?
H24A C24 H24B 108.0 . . ?

loop_
_geom_bond_atom_site_label_1
_geom_bond_atom_site_label_2
_geom_bond_distance
_geom_bond_site_symmetry_2
_geom_bond_publ_flag
Cl1 C24 1.771(2) . ?
N1 N2 1.325(2) . ?
N1 C15 1.368(2) . ?
N1 C23 1.462(2) . ?
Cl2 C24 1.767(2) . ?
N2 N3 1.342(2) . ?
N3 C16 1.380(2) . ?
N3 C17 1.426(2) . ?
N4 C14 1.351(2) . ?
N4 N5 1.386(2) . ?
N5 C16 1.339(2) . ?
C8 C9 1.389(3) . ?
C8 C13 1.396(3) . ?
C8 H8 0.9500 . ?
C9 C10 1.384(3) . ?
C9 H9 0.9500 . ?
C10 C11 1.377(3) . ?
C10 H10 0.9500 . ?
C11 C12 1.383(3) . ?
C11 H11 0.9500 . ?
C12 C13 1.389(3) . ?
C12 H12 0.9500 . ?
C13 C14 1.472(2) . ?
C14 C15 1.423(2) . ?
C15 C16 1.384(2) . ?
C17 C22 1.379(3) . ?
C17 C18 1.387(3) . ?
C18 C19 1.386(3) . ?
C18 H18 0.9500 . ?
C19 C20 1.382(3) . ?
C19 H19 0.9500 . ?
C20 C21 1.381(3) . ?
C20 H20 0.9500 . ?
C21 C22 1.387(3) . ?
C21 H21 0.9500 . ?
C22 H22 0.9500 . ?
C23 H23A 0.9800 . ?
C23 H23B 0.9800 . ?
C23 H23C 0.9800 . ?
C24 H24A 0.9900 . ?
C24 H24B 0.9900 . ?

loop_
_geom_torsion_atom_site_label_1
_geom_torsion_atom_site_label_2
_geom_torsion_atom_site_label_3
_geom_torsion_atom_site_label_4
_geom_torsion
_geom_torsion_site_symmetry_1
_geom_torsion_site_symmetry_2
_geom_torsion_site_symmetry_3
_geom_torsion_site_symmetry_4
_geom_torsion_publ_flag
C15 N1 N2 N3 -0.28(18) . . . . ?
C23 N1 N2 N3 -179.62(14) . . . . ?
N1 N2 N3 C16 -0.03(18) . . . . ?
N1 N2 N3 C17 177.47(14) . . . . ?
C14 N4 N5 C16 -0.15(19) . . . . ?
C13 C8 C9 C10 -0.3(3) . . . . ?
C8 C9 C10 C11 0.3(3) . . . . ?
C9 C10 C11 C12 -0.3(3) . . . . ?
C10 C11 C12 C13 0.2(3) . . . . ?
C11 C12 C13 C8 -0.2(3) . . . . ?
C11 C12 C13 C14 -179.78(18) . . . . ?
C9 C8 C13 C12 0.2(3) . . . . ?
C9 C8 C13 C14 179.85(17) . . . . ?
N5 N4 C14 C15 -0.11(19) . . . . ?
N5 N4 C14 C13 179.99(15) . . . . ?
C12 C13 C14 N4 178.43(17) . . . . ?
C8 C13 C14 N4 -1.2(3) . . . . ?
C12 C13 C14 C15 -1.4(3) . . . . ?
C8 C13 C14 C15 178.97(18) . . . . ?
N2 N1 C15 C16 0.47(19) . . . . ?
C23 N1 C15 C16 179.68(17) . . . . ?
N2 N1 C15 C14 -178.8(3) . . . . ?
C23 N1 C15 C14 0.4(4) . . . . ?
N4 C14 C15 N1 179.6(3) . . . . ?
C13 C14 C15 N1 -0.6(4) . . . . ?
N4 C14 C15 C16 0.31(18) . . . . ?
C13 C14 C15 C16 -179.81(18) . . . . ?
N4 N5 C16 N3 -179.0(2) . . . . ?
N4 N5 C16 C15 0.4(2) . . . . ?
N2 N3 C16 N5 179.8(2) . . . . ?
C17 N3 C16 N5 2.6(4) . . . . ?
N2 N3 C16 C15 0.31(19) . . . . ?
C17 N3 C16 C15 -176.88(16) . . . . ?
N1 C15 C16 N5 179.94(14) . . . . ?
C14 C15 C16 N5 -0.4(2) . . . . ?
N1 C15 C16 N3 -0.45(18) . . . . ?
C14 C15 C16 N3 179.17(13) . . . . ?
N2 N3 C17 C22 -175.68(16) . . . . ?
C16 N3 C17 C22 1.3(3) . . . . ?
N2 N3 C17 C18 3.1(2) . . . . ?
C16 N3 C17 C18 -179.94(17) . . . . ?
C22 C17 C18 C19 0.5(3) . . . . ?
N3 C17 C18 C19 -178.29(17) . . . . ?
C17 C18 C19 C20 -0.8(3) . . . . ?
C18 C19 C20 C21 0.9(3) . . . . ?
C19 C20 C21 C22 -0.7(4) . . . . ?
C18 C17 C22 C21 -0.2(3) . . . . ?
N3 C17 C22 C21 178.53(18) . . . . ?
C20 C21 C22 C17 0.4(3) . . . . ?
